data_7118195
loop_
_publ_author_name
'Yutronkie, Nathan J.'
'K\"uhne, Irina A'
'Korobkov, Ilia'
'Brusso, Jaclyn L.'
'Murugesu, Muralee'

_publ_section_title
;
 Connecting mononuclear dysprosium single-molecule magnets to form
 dinuclear complexes via in situ ligand oxidation
;
_journal_coden_ASTM CHCOFS
_journal_issue 4
_journal_name_full
;
 Chemical Communications (Cambridge, United Kingdom)
;
_journal_page_first 677
_journal_page_last 680
_journal_paper_doi 10.1039/c5cc07629c
_journal_volume 52
_journal_year 2016
_chemical_formula_sum 'C14 H13 N8 O8 S Y'
_chemical_formula_weight 542.29
_space_group_crystal_system triclinic
_space_group_IT_number 2
_space_group_name_Hall '-P 1'
_space_group_name_H-M_alt 'P -1'
_symmetry_space_group_name_Hall '-P 1'
_symmetry_space_group_name_H-M 'P -1'
_atom_sites_solution_hydrogens mixed
_audit_creation_method SHELXL-2014/7
_audit_update_record
;
2015-09-08 deposited with the CCDC.
2015-10-30 downloaded from the CCDC.
;
_cell_angle_alpha 69.422(5)
_cell_angle_beta 77.684(5)
_cell_angle_gamma 77.232(5)
_cell_formula_units_Z 2
_cell_length_a 9.347(2)
_cell_length_b 10.531(2)
_cell_length_c 11.323(2)
_cell_measurement_reflns_used 4509
_cell_measurement_temperature 200(2)
_cell_measurement_theta_max 28.04
_cell_measurement_theta_min 2.75
_cell_volume 1006.4(3)
_computing_cell_refinement 'APEX II, Bruker (2009)'
_computing_data_collection 'APEX II, Bruker (2009)'
_computing_data_reduction 'XPREP, Bruker (2009)'
_computing_molecular_graphics 'SHELXTL, Bruker (2004)'
_computing_publication_material 'SHELXTL, Bruker (2004)'
_computing_structure_refinement 'SHELXL-2014/7 (Sheldrick, 2014)'
_computing_structure_solution 'SHELXS-03 (Sheldrick, 2003)'
_diffrn_ambient_temperature 200(2)
_diffrn_measured_fraction_theta_full 0.888
_diffrn_measured_fraction_theta_max 0.873
_diffrn_measurement_device_type 'Bruker APEX-II CCD'
_diffrn_measurement_method '\f and \w scans'
_diffrn_radiation_type MoK\a
_diffrn_radiation_wavelength 0.71073
_diffrn_reflns_av_unetI/netI 0.1196
_diffrn_reflns_Laue_measured_fraction_full 0.888
_diffrn_reflns_Laue_measured_fraction_max 0.873
_diffrn_reflns_limit_h_max 12
_diffrn_reflns_limit_h_min -11
_diffrn_reflns_limit_k_max 14
_diffrn_reflns_limit_k_min -12
_diffrn_reflns_limit_l_max 15
_diffrn_reflns_limit_l_min 0
_diffrn_reflns_number 4842
_diffrn_reflns_point_group_measured_fraction_full 0.888
_diffrn_reflns_point_group_measured_fraction_max 0.873
_diffrn_reflns_theta_full 25.242
_diffrn_reflns_theta_max 28.479
_diffrn_reflns_theta_min 2.092
_exptl_absorpt_coefficient_mu 3.064
_exptl_absorpt_correction_T_max 0.745690
_exptl_absorpt_correction_T_min 0.577873
_exptl_absorpt_correction_type multi-scan
_exptl_absorpt_process_details 'SADABS, Bruker (2003)'
_exptl_crystal_colour colourless
_exptl_crystal_density_diffrn 1.790
_exptl_crystal_density_meas ?
_exptl_crystal_description block
_exptl_crystal_F_000 544
_exptl_crystal_size_max 0.130
_exptl_crystal_size_mid 0.060
_exptl_crystal_size_min 0.050
_refine_diff_density_max 1.294
_refine_diff_density_min -1.437
_refine_diff_density_rms 0.159
_refine_ls_extinction_method none
_refine_ls_goodness_of_fit_ref 1.016
_refine_ls_hydrogen_treatment constr
_refine_ls_matrix_type full
_refine_ls_number_parameters 291
_refine_ls_number_reflns 4440
_refine_ls_number_restraints 0
_refine_ls_restrained_S_all 1.016
_refine_ls_R_factor_all 0.1191
_refine_ls_R_factor_gt 0.0715
_refine_ls_shift/su_max 0.000
_refine_ls_shift/su_mean 0.000
_refine_ls_structure_factor_coef Fsqd
_refine_ls_weighting_details 'w=1/[\s^2^(Fo^2^)+(0.0966P)^2^] where P=(Fo^2^+2Fc^2^)/3'
_refine_ls_weighting_scheme calc
_refine_ls_wR_factor_gt 0.1572
_refine_ls_wR_factor_ref 0.1810
_reflns_Friedel_coverage 0.000
_reflns_number_gt 3054
_reflns_number_total 4842
_reflns_threshold_expression 'I > 2\s(I)'
_cod_data_source_file c5cc07629c2.cif
_cod_data_source_block mm520_5
_cod_depositor_comments
;
The following automatic conversions were performed:

'_exptl_crystal_density_meas' value 'n/a' was changed to '?' - the
value is perceived as not measured.

Automatic conversion script
Id: cif_fix_values 4268 2015-11-12 08:31:59Z antanas 
;
_cod_original_cell_volume 1006.3(4)
_cod_database_code 7118195
_shelx_shelxl_version_number 2014/7
_shelx_space_group_comment
; 
The symmetry employed for this shelxl refinement is uniquely defined 
by the following loop, which should always be used as a source of 
symmetry information in preference to the above space-group names. 
They are only intended as comments. 
;
_shelx_estimated_absorpt_t_min 0.691
_shelx_estimated_absorpt_t_max 0.862

loop_
_space_group_symop_operation_xyz
'x, y, z'
'-x, -y, -z'

loop_
_atom_site_label
_atom_site_type_symbol
_atom_site_fract_x
_atom_site_fract_y
_atom_site_fract_z
_atom_site_U_iso_or_equiv
_atom_site_adp_type
_atom_site_occupancy
_atom_site_site_symmetry_order
_atom_site_calc_flag
_atom_site_refinement_flags_posn
_atom_site_refinement_flags_adp
Y1 Y 0.68048(6) 0.35684(6) 0.25633(6) 0.02210(19) Uani 1 1 d . .
S1 S 0.27451(17) 0.74925(16) 0.40017(17) 0.0288(4) Uani 1 1 d . .
O1 O 0.2774(5) 0.7293(5) 0.5374(5) 0.0350(11) Uani 1 1 d . .
O2 O 0.6011(5) 0.5529(5) 0.0699(5) 0.0322(11) Uani 1 1 d . .
O3 O 0.8198(5) 0.4374(5) 0.0412(5) 0.0353(11) Uani 1 1 d . .
O4 O 0.7243(6) 0.5912(6) -0.1201(5) 0.0526(15) Uani 1 1 d . .
O5 O 0.9394(5) 0.2483(4) 0.2513(5) 0.0343(12) Uani 1 1 d . .
O6 O 0.7801(5) 0.1150(5) 0.2894(5) 0.0332(11) Uani 1 1 d . .
O7 O 1.0094(6) 0.0281(5) 0.3104(7) 0.0581(18) Uani 1 1 d . .
O8 O 0.5934(5) 0.2724(5) 0.1179(5) 0.0424(13) Uani 1 1 d . .
H8B H 0.6422 0.2127 0.0695 0.064 Uiso 1 1 d R U
H8C H 0.4830 0.2862 0.1207 0.064 Uiso 1 1 d R U
N1 N 0.5022(5) 0.5263(5) 0.3365(5) 0.0214(11) Uani 1 1 d . .
N2 N 0.2440(5) 0.5995(6) 0.4002(6) 0.0307(13) Uani 1 1 d . .
N3 N 0.4485(6) 0.7615(5) 0.3323(6) 0.0301(13) Uani 1 1 d . .
N4 N 0.4399(5) 0.2819(5) 0.3642(6) 0.0249(12) Uani 1 1 d . .
N5 N 0.7875(5) 0.5541(5) 0.2505(5) 0.0233(11) Uani 1 1 d . .
N6 N 0.7167(6) 0.5280(6) -0.0061(6) 0.0360(14) Uani 1 1 d . .
N7 N 0.9119(6) 0.1282(6) 0.2830(6) 0.0338(14) Uani 1 1 d . .
N8 N 0.7293(10) 0.0999(9) -0.0302(9) 0.071(2) Uani 1 1 d . .
C1 C 0.3583(6) 0.5097(6) 0.3767(6) 0.0239(13) Uani 1 1 d . .
C2 C 0.5377(7) 0.6508(6) 0.3171(6) 0.0250(13) Uani 1 1 d . .
C3 C 0.3235(6) 0.3723(6) 0.3937(6) 0.0211(12) Uani 1 1 d . .
C4 C 0.1822(6) 0.3395(7) 0.4394(7) 0.0296(15) Uani 1 1 d . .
H4 H 0.1022 0.4063 0.4579 0.036 Uiso 1 1 calc R U
C5 C 0.1593(8) 0.2089(8) 0.4579(8) 0.0390(18) Uani 1 1 d . .
H5 H 0.0636 0.1835 0.4907 0.047 Uiso 1 1 calc R U
C6 C 0.2780(8) 0.1149(7) 0.4277(8) 0.0372(18) Uani 1 1 d . .
H6 H 0.2653 0.0239 0.4398 0.045 Uiso 1 1 calc R U
C7 C 0.4141(7) 0.1554(7) 0.3802(7) 0.0340(16) Uani 1 1 d . .
H7 H 0.4943 0.0912 0.3574 0.041 Uiso 1 1 calc R U
C8 C 0.6968(6) 0.6640(6) 0.2728(6) 0.0235(13) Uani 1 1 d . .
C9 C 0.7492(8) 0.7840(7) 0.2567(7) 0.0336(16) Uani 1 1 d . .
H9 H 0.6834 0.8605 0.2734 0.040 Uiso 1 1 calc R U
C10 C 0.8973(8) 0.7894(7) 0.2164(8) 0.0382(18) Uani 1 1 d . .
H10 H 0.9352 0.8704 0.2044 0.046 Uiso 1 1 calc R U
C11 C 0.9896(8) 0.6792(7) 0.1937(8) 0.0377(18) Uani 1 1 d . .
H11 H 1.0925 0.6816 0.1658 0.045 Uiso 1 1 calc R U
C12 C 0.9304(7) 0.5621(7) 0.2122(7) 0.0285(15) Uani 1 1 d . .
H12 H 0.9953 0.4846 0.1966 0.034 Uiso 1 1 calc R U
C13 C 0.7184(10) 0.0085(10) -0.0574(9) 0.054(2) Uani 1 1 d . .
C14 C 0.7062(12) -0.1087(11) -0.0917(11) 0.077(3) Uani 1 1 d . .
H14A H 0.8026 -0.1420 -0.1342 0.116 Uiso 1 1 calc R U
H14B H 0.6323 -0.0811 -0.1496 0.116 Uiso 1 1 calc R U
H14C H 0.6754 -0.1820 -0.0145 0.116 Uiso 1 1 calc R U

loop_
_atom_site_aniso_label
_atom_site_aniso_U_11
_atom_site_aniso_U_22
_atom_site_aniso_U_33
_atom_site_aniso_U_23
_atom_site_aniso_U_13
_atom_site_aniso_U_12
Y1 0.0199(3) 0.0209(3) 0.0265(4) -0.0106(2) -0.0039(2) 0.0002(2)
S1 0.0300(8) 0.0243(8) 0.0305(11) -0.0126(7) -0.0091(7) 0.0096(6)
O1 0.041(3) 0.032(3) 0.031(3) -0.013(2) -0.005(2) 0.001(2)
O2 0.033(2) 0.031(2) 0.033(3) -0.013(2) -0.007(2) 0.0000(19)
O3 0.028(2) 0.050(3) 0.026(3) -0.014(2) -0.009(2) 0.006(2)
O4 0.062(4) 0.068(4) 0.016(4) -0.004(3) -0.007(2) -0.003(3)
O5 0.026(2) 0.022(2) 0.053(4) -0.011(2) -0.004(2) -0.0022(18)
O6 0.027(2) 0.028(2) 0.052(4) -0.019(2) -0.013(2) -0.0018(18)
O7 0.034(3) 0.030(3) 0.103(6) -0.019(3) -0.015(3) 0.009(2)
O8 0.040(3) 0.037(3) 0.062(4) -0.031(3) -0.019(3) 0.006(2)
N1 0.020(2) 0.019(2) 0.023(3) -0.007(2) -0.004(2) 0.0009(19)
N2 0.017(2) 0.033(3) 0.045(4) -0.021(3) -0.006(2) 0.004(2)
N3 0.034(3) 0.021(3) 0.032(4) -0.009(2) -0.004(2) 0.002(2)
N4 0.022(3) 0.025(3) 0.031(4) -0.013(2) -0.007(2) -0.001(2)
N5 0.024(3) 0.021(3) 0.026(3) -0.010(2) -0.005(2) -0.001(2)
N6 0.035(3) 0.038(3) 0.036(4) -0.013(3) -0.007(3) -0.005(3)
N7 0.033(3) 0.025(3) 0.044(4) -0.014(3) -0.009(3) 0.003(2)
N8 0.097(7) 0.062(5) 0.070(7) -0.041(5) -0.013(5) -0.009(5)
C1 0.019(3) 0.033(3) 0.021(4) -0.014(3) -0.005(2) 0.002(2)
C2 0.029(3) 0.022(3) 0.021(4) -0.008(3) -0.003(3) 0.003(2)
C3 0.027(3) 0.025(3) 0.011(3) -0.004(2) -0.006(2) -0.002(2)
C4 0.018(3) 0.043(4) 0.029(4) -0.017(3) 0.000(3) 0.001(3)
C5 0.031(4) 0.041(4) 0.047(6) -0.017(4) -0.003(3) -0.008(3)
C6 0.043(4) 0.021(3) 0.046(5) -0.006(3) -0.007(3) -0.007(3)
C7 0.031(4) 0.030(4) 0.042(5) -0.019(3) -0.003(3) 0.001(3)
C8 0.024(3) 0.018(3) 0.028(4) -0.009(3) -0.003(3) -0.002(2)
C9 0.041(4) 0.024(3) 0.039(5) -0.014(3) -0.003(3) -0.008(3)
C10 0.049(4) 0.033(4) 0.041(5) -0.016(3) -0.004(3) -0.019(3)
C11 0.035(4) 0.035(4) 0.048(5) -0.014(3) -0.005(3) -0.014(3)
C12 0.026(3) 0.028(3) 0.032(4) -0.011(3) -0.001(3) -0.006(3)
C13 0.054(5) 0.060(6) 0.054(7) -0.029(5) -0.005(4) -0.003(4)
C14 0.114(9) 0.073(7) 0.065(8) -0.044(6) 0.015(6) -0.049(6)

loop_
_atom_type_symbol
_atom_type_description
_atom_type_scat_dispersion_real
_atom_type_scat_dispersion_imag
_atom_type_scat_source
C C 0.0033 0.0016 'International Tables Vol C Tables 4.2.6.8 and 6.1.1.4'
H H 0.0000 0.0000 'International Tables Vol C Tables 4.2.6.8 and 6.1.1.4'
N N 0.0061 0.0033 'International Tables Vol C Tables 4.2.6.8 and 6.1.1.4'
O O 0.0106 0.0060 'International Tables Vol C Tables 4.2.6.8 and 6.1.1.4'
S S 0.1246 0.1234 'International Tables Vol C Tables 4.2.6.8 and 6.1.1.4'
Y Y -2.7962 3.5667 'International Tables Vol C Tables 4.2.6.8 and 6.1.1.4'

loop_
_geom_angle_atom_site_label_1
_geom_angle_atom_site_label_2
_geom_angle_atom_site_label_3
_geom_angle
_geom_angle_site_symmetry_1
_geom_angle_site_symmetry_3
O1 Y1 O8 134.96(18) 2_666 .
O1 Y1 O6 75.06(17) 2_666 .
O8 Y1 O6 68.86(16) . .
O1 Y1 O5 73.72(17) 2_666 .
O8 Y1 O5 102.72(17) . .
O6 Y1 O5 52.27(14) . .
O1 Y1 N1 82.19(17) 2_666 .
O8 Y1 N1 115.40(16) . .
O6 Y1 N1 146.94(18) . .
O5 Y1 N1 141.60(16) . .
O1 Y1 O3 138.97(16) 2_666 .
O8 Y1 O3 71.42(17) . .
O6 Y1 O3 94.86(17) . .
O5 Y1 O3 69.10(16) . .
N1 Y1 O3 117.89(17) . .
O1 Y1 N4 79.67(18) 2_666 .
O8 Y1 N4 72.37(18) . .
O6 Y1 N4 86.73(16) . .
O5 Y1 N4 135.34(16) . .
N1 Y1 N4 65.57(16) . .
O3 Y1 N4 140.36(17) . .
O1 Y1 N5 84.33(17) 2_666 .
O8 Y1 N5 140.47(19) . .
O6 Y1 N5 133.22(15) . .
O5 Y1 N5 81.91(15) . .
N1 Y1 N5 66.09(16) . .
O3 Y1 N5 74.00(18) . .
N4 Y1 N5 130.58(17) . .
O1 Y1 O2 150.81(16) 2_666 .
O8 Y1 O2 70.57(16) . .
O6 Y1 O2 134.08(17) . .
O5 Y1 O2 119.85(16) . .
N1 Y1 O2 71.85(16) . .
O3 Y1 O2 51.75(15) . .
N4 Y1 O2 100.73(16) . .
N5 Y1 O2 73.25(16) . .
O1 Y1 N7 70.74(17) 2_666 .
O8 Y1 N7 86.85(17) . .
O6 Y1 N7 26.15(15) . .
O5 Y1 N7 26.23(15) . .
N1 Y1 N7 152.79(18) . .
O3 Y1 N7 82.88(17) . .
N4 Y1 N7 110.68(17) . .
N5 Y1 N7 107.34(16) . .
O2 Y1 N7 133.40(17) . .
O1 Y1 N6 156.62(17) 2_666 .
O8 Y1 N6 66.72(18) . .
O6 Y1 N6 114.24(17) . .
O5 Y1 N6 94.70(17) . .
N1 Y1 N6 96.06(17) . .
O3 Y1 N6 25.77(15) . .
N4 Y1 N6 120.96(17) . .
N5 Y1 N6 73.80(17) . .
O2 Y1 N6 26.14(15) . .
N7 Y1 N6 107.61(18) . .
O1 S1 N3 103.8(3) . .
O1 S1 N2 104.6(3) . .
N3 S1 N2 106.2(3) . .
S1 O1 Y1 164.3(3) . 2_666
N6 O2 Y1 94.2(4) . .
N6 O3 Y1 96.1(4) . .
N7 O5 Y1 94.9(3) . .
N7 O6 Y1 95.0(3) . .
C1 N1 C2 117.9(5) . .
C1 N1 Y1 120.6(4) . .
C2 N1 Y1 120.1(4) . .
C1 N2 S1 118.5(4) . .
C2 N3 S1 118.9(5) . .
C3 N4 C7 117.2(5) . .
C3 N4 Y1 120.6(4) . .
C7 N4 Y1 121.6(4) . .
C12 N5 C8 118.1(5) . .
C12 N5 Y1 122.1(4) . .
C8 N5 Y1 119.4(4) . .
O4 N6 O3 122.7(6) . .
O4 N6 O2 120.0(6) . .
O3 N6 O2 117.3(6) . .
O4 N6 Y1 173.0(5) . .
O3 N6 Y1 58.1(4) . .
O2 N6 Y1 59.7(3) . .
O7 N7 O6 121.5(6) . .
O7 N7 O5 121.1(6) . .
O6 N7 O5 117.3(5) . .
O7 N7 Y1 171.9(5) . .
O6 N7 Y1 58.8(3) . .
O5 N7 Y1 58.9(3) . .
N2 C1 N1 128.7(6) . .
N2 C1 C3 115.2(5) . .
N1 C1 C3 116.2(5) . .
N3 C2 N1 128.0(6) . .
N3 C2 C8 116.0(5) . .
N1 C2 C8 115.9(5) . .
N4 C3 C4 122.6(6) . .
N4 C3 C1 115.2(5) . .
C4 C3 C1 122.2(5) . .
C5 C4 C3 119.1(6) . .
C4 C5 C6 118.9(6) . .
C7 C6 C5 118.8(6) . .
N4 C7 C6 123.3(6) . .
N5 C8 C9 121.8(6) . .
N5 C8 C2 116.6(5) . .
C9 C8 C2 121.6(6) . .
C10 C9 C8 118.8(6) . .
C11 C10 C9 119.8(6) . .
C10 C11 C12 118.6(7) . .
N5 C12 C11 122.9(6) . .
N8 C13 C14 179.4(11) . .

loop_
_geom_bond_atom_site_label_1
_geom_bond_atom_site_label_2
_geom_bond_distance
_geom_bond_site_symmetry_2
Y1 O1 2.276(5) 2_666
Y1 O8 2.399(5) .
Y1 O6 2.434(4) .
Y1 O5 2.435(4) .
Y1 N1 2.442(5) .
Y1 O3 2.456(5) .
Y1 N4 2.471(5) .
Y1 N5 2.473(5) .
Y1 O2 2.490(5) .
Y1 N7 2.834(5) .
Y1 N6 2.876(7) .
S1 O1 1.498(5) .
S1 N3 1.656(6) .
S1 N2 1.663(6) .
O1 Y1 2.276(5) 2_666
O2 N6 1.270(8) .
O3 N6 1.257(7) .
O4 N6 1.221(8) .
O5 N7 1.257(7) .
O6 N7 1.254(7) .
O7 N7 1.226(7) .
N1 C1 1.354(7) .
N1 C2 1.355(8) .
N2 C1 1.310(7) .
N3 C2 1.317(8) .
N4 C3 1.346(7) .
N4 C7 1.349(8) .
N5 C12 1.325(8) .
N5 C8 1.342(7) .
N8 C13 1.139(11) .
C1 C3 1.490(9) .
C2 C8 1.486(8) .
C3 C4 1.384(8) .
C4 C5 1.376(10) .
C5 C6 1.385(10) .
C6 C7 1.370(9) .
C8 C9 1.394(9) .
C9 C10 1.369(10) .
C10 C11 1.352(10) .
C11 C12 1.394(9) .
C13 C14 1.450(12) .

loop_
_geom_torsion_atom_site_label_1
_geom_torsion_atom_site_label_2
_geom_torsion_atom_site_label_3
_geom_torsion_atom_site_label_4
_geom_torsion
_geom_torsion_site_symmetry_4
N3 S1 O1 Y1 -67.7(11) 2_666
N2 S1 O1 Y1 43.4(12) 2_666
O1 S1 N2 C1 -95.2(6) .
N3 S1 N2 C1 14.2(6) .
O1 S1 N3 C2 95.7(5) .
N2 S1 N3 C2 -14.2(6) .
Y1 O3 N6 O4 -171.8(6) .
Y1 O3 N6 O2 8.2(6) .
Y1 O2 N6 O4 171.9(6) .
Y1 O2 N6 O3 -8.1(6) .
Y1 O6 N7 O7 170.6(6) .
Y1 O6 N7 O5 -7.1(6) .
Y1 O5 N7 O7 -170.6(6) .
Y1 O5 N7 O6 7.1(6) .
S1 N2 C1 N1 -8.7(10) .
S1 N2 C1 C3 173.0(4) .
C2 N1 C1 N2 0.2(10) .
Y1 N1 C1 N2 -166.4(6) .
C2 N1 C1 C3 178.5(5) .
Y1 N1 C1 C3 11.9(7) .
S1 N3 C2 N1 8.6(9) .
S1 N3 C2 C8 -171.6(5) .
C1 N1 C2 N3 -0.1(10) .
Y1 N1 C2 N3 166.6(5) .
C1 N1 C2 C8 -179.9(6) .
Y1 N1 C2 C8 -13.2(7) .
C7 N4 C3 C4 0.4(9) .
Y1 N4 C3 C4 171.8(5) .
C7 N4 C3 C1 178.9(6) .
Y1 N4 C3 C1 -9.7(7) .
N2 C1 C3 N4 177.2(6) .
N1 C1 C3 N4 -1.3(8) .
N2 C1 C3 C4 -4.3(9) .
N1 C1 C3 C4 177.2(6) .
N4 C3 C4 C5 1.1(10) .
C1 C3 C4 C5 -177.3(6) .
C3 C4 C5 C6 -1.2(11) .
C4 C5 C6 C7 -0.2(12) .
C3 N4 C7 C6 -1.9(10) .
Y1 N4 C7 C6 -173.2(6) .
C5 C6 C7 N4 1.8(12) .
C12 N5 C8 C9 -0.1(10) .
Y1 N5 C8 C9 -172.7(5) .
C12 N5 C8 C2 -179.3(6) .
Y1 N5 C8 C2 8.1(8) .
N3 C2 C8 N5 -176.6(6) .
N1 C2 C8 N5 3.2(9) .
N3 C2 C8 C9 4.2(10) .
N1 C2 C8 C9 -176.0(6) .
N5 C8 C9 C10 0.4(11) .
C2 C8 C9 C10 179.6(7) .
C8 C9 C10 C11 -0.4(12) .
C9 C10 C11 C12 0.1(12) .
C8 N5 C12 C11 -0.2(10) .
Y1 N5 C12 C11 172.1(5) .
C10 C11 C12 N5 0.3(11) .
